data_7158081
loop_
_publ_author_name
'Singha, Monisha'
'Bhattacharya, Prabuddha'
'Ray, Debashis'
'Basak, Amit'

_publ_section_title
;
 Sterically hindering the trajectory of nucleophilic attack towards
 <i>p</i>-benzynes by a properly oriented hydrogen atom: an approach to
 achieve regioselectivity.
;
_journal_issue 23
_journal_name_full 'Organic &amp; biomolecular chemistry'
_journal_page_first 5148
_journal_page_last 5154
_journal_paper_doi 10.1039/d1ob00521a
_journal_volume 19
_journal_year 2021
_chemical_formula_sum 'C24 H20 Cl N O2 S'
_chemical_formula_weight 421.92
_space_group_crystal_system monoclinic
_space_group_IT_number 14
_space_group_name_Hall '-P 2ybc'
_space_group_name_H-M_alt 'P 1 21/c 1'
_atom_sites_solution_hydrogens geom
_audit_creation_method SHELXL-2017/1
_audit_update_record
;
2021-02-09 deposited with the CCDC.	2021-05-12 downloaded from the CCDC.
;
_cell_angle_alpha 90
_cell_angle_beta 107.300(16)
_cell_angle_gamma 90
_cell_formula_units_Z 4
_cell_length_a 8.0989(18)
_cell_length_b 34.797(10)
_cell_length_c 7.6810(18)
_cell_measurement_reflns_used 2147
_cell_measurement_temperature 296(2)
_cell_measurement_theta_max 26.352
_cell_measurement_theta_min 2.341
_cell_volume 2066.7(9)
_computing_structure_refinement 'SHELXL-2017/1 (Sheldrick, 2017)'
_computing_structure_solution 'SHELXT 2014/5 (Sheldrick, 2014)'
_diffrn_ambient_temperature 296(2)
_diffrn_measured_fraction_theta_full 0.999
_diffrn_measured_fraction_theta_max 1.000
_diffrn_measurement_device_type 'Bruker SMART APEX2 area detector'
_diffrn_measurement_method '\w and \f scans'
_diffrn_radiation_type MoK\a
_diffrn_radiation_wavelength 0.71073
_diffrn_reflns_av_R_equivalents 0.1011
_diffrn_reflns_av_unetI/netI 0.0891
_diffrn_reflns_Laue_measured_fraction_full 0.999
_diffrn_reflns_Laue_measured_fraction_max 1.000
_diffrn_reflns_limit_h_max 10
_diffrn_reflns_limit_h_min -10
_diffrn_reflns_limit_k_max 36
_diffrn_reflns_limit_k_min -43
_diffrn_reflns_limit_l_max 9
_diffrn_reflns_limit_l_min -9
_diffrn_reflns_number 19645
_diffrn_reflns_point_group_measured_fraction_full 0.999
_diffrn_reflns_point_group_measured_fraction_max 1.000
_diffrn_reflns_theta_full 25.242
_diffrn_reflns_theta_max 26.352
_diffrn_reflns_theta_min 2.341
_exptl_absorpt_coefficient_mu 0.306
_exptl_crystal_colour 'PALE YELLOW'
_exptl_crystal_density_diffrn 1.356
_exptl_crystal_description NEEDLE
_exptl_crystal_F_000 880
_refine_diff_density_max 0.321
_refine_diff_density_min -0.261
_refine_diff_density_rms 0.053
_refine_ls_extinction_method none
_refine_ls_goodness_of_fit_ref 1.005
_refine_ls_hydrogen_treatment constr
_refine_ls_matrix_type full
_refine_ls_number_parameters 263
_refine_ls_number_reflns 4223
_refine_ls_number_restraints 0
_refine_ls_restrained_S_all 1.005
_refine_ls_R_factor_all 0.1518
_refine_ls_R_factor_gt 0.0686
_refine_ls_shift/su_max 0.012
_refine_ls_shift/su_mean 0.002
_refine_ls_structure_factor_coef Fsqd
_refine_ls_weighting_details 'w=1/[\s^2^(Fo^2^)+(0.1000P)^2^] where P=(Fo^2^+2Fc^2^)/3'
_refine_ls_weighting_scheme calc
_refine_ls_wR_factor_gt 0.1659
_refine_ls_wR_factor_ref 0.2188
_reflns_Friedel_coverage 0.000
_reflns_number_gt 2147
_reflns_number_total 4223
_reflns_threshold_expression 'I > 2\s(I)'
_cod_data_source_file d1ob00521a2.cif
_cod_data_source_block ms_0m_a_a
_cod_depositor_comments 'Adding full bibliography for 7158079--7158081.cif.'
_cod_original_sg_symbol_H-M 'P 21/c'
_cod_database_code 7158081
_shelx_shelxl_version_number 2017/1
_shelx_space_group_comment
;
The symmetry employed for this shelxl refinement is uniquely defined
by the following loop, which should always be used as a source of
symmetry information in preference to the above space-group names.
They are only intended as comments.
;

loop_
_space_group_symop_operation_xyz
'x, y, z'
'-x, y+1/2, -z+1/2'
'-x, -y, -z'
'x, -y-1/2, z-1/2'

loop_
_atom_site_label
_atom_site_type_symbol
_atom_site_fract_x
_atom_site_fract_y
_atom_site_fract_z
_atom_site_U_iso_or_equiv
_atom_site_adp_type
_atom_site_occupancy
_atom_site_site_symmetry_order
_atom_site_calc_flag
_atom_site_refinement_flags_posn
_atom_site_refinement_flags_adp
_atom_site_refinement_flags_occupancy
_atom_site_disorder_assembly
_atom_site_disorder_group
S001 S 0.33691(18) 0.41398(3) 0.23223(17) 0.0610(4) Uani 1 1 d . . . . .
Cl02 Cl 0.05937(15) 0.27644(4) 0.28955(19) 0.0718(4) Uani 1 1 d . . . . .
O003 O 0.1827(5) 0.40833(9) 0.0836(5) 0.0750(10) Uani 1 1 d . . . . .
O004 O 0.4717(5) 0.43782(9) 0.2078(5) 0.0785(11) Uani 1 1 d . . . . .
N005 N 0.4194(5) 0.37150(9) 0.2901(5) 0.0501(9) Uani 1 1 d . . . . .
C006 C 0.3821(5) 0.30201(11) 0.3272(5) 0.0418(9) Uani 1 1 d . . . . .
C007 C 0.5933(5) 0.18851(12) 0.3639(5) 0.0456(10) Uani 1 1 d . . . . .
C008 C 0.5226(5) 0.22733(11) 0.3491(5) 0.0438(10) Uani 1 1 d . . . . .
C009 C 0.3428(5) 0.23198(11) 0.3238(5) 0.0457(10) Uani 1 1 d . . . . .
C00A C 0.2797(5) 0.26998(12) 0.3156(5) 0.0453(10) Uani 1 1 d . . . . .
C00B C 0.5597(5) 0.29693(11) 0.3531(5) 0.0446(10) Uani 1 1 d . . . . .
C00C C 0.6258(5) 0.26036(12) 0.3640(6) 0.0490(10) Uani 1 1 d . . . . .
H00C H 0.743765 0.257322 0.381970 0.059 Uiso 1 1 calc R U . . .
C00D C 0.2351(6) 0.19878(13) 0.3108(6) 0.0547(11) Uani 1 1 d . . . . .
H00D H 0.116729 0.201898 0.289682 0.066 Uiso 1 1 calc R U . . .
C00E C 0.4826(6) 0.15679(12) 0.3582(6) 0.0520(11) Uani 1 1 d . . . . .
C00F C 0.7699(6) 0.18099(14) 0.3863(6) 0.0604(12) Uani 1 1 d . . . . .
H00F H 0.843507 0.201370 0.383948 0.073 Uiso 1 1 calc R U . . .
C00G C 0.6756(6) 0.33162(12) 0.3685(6) 0.0549(11) Uani 1 1 d . . . . .
H00A H 0.784384 0.326768 0.461643 0.066 Uiso 1 1 calc R U . . .
H00B H 0.700450 0.335287 0.253645 0.066 Uiso 1 1 calc R U . . .
C00H C 0.3022(6) 0.34159(12) 0.3173(6) 0.0545(11) Uani 1 1 d . . . . .
H00E H 0.195632 0.342331 0.217361 0.065 Uiso 1 1 calc R U . . .
H00G H 0.274095 0.346662 0.429328 0.065 Uiso 1 1 calc R U . . .
C00I C 0.3032(6) 0.16292(13) 0.3289(6) 0.0568(12) Uani 1 1 d . . . . .
H00I H 0.230801 0.141866 0.321892 0.068 Uiso 1 1 calc R U . . .
C00J C 0.5965(6) 0.36805(13) 0.4159(6) 0.0597(12) Uani 1 1 d . . . . .
H00H H 0.593113 0.366957 0.540941 0.072 Uiso 1 1 calc R U . . .
H00J H 0.665059 0.390142 0.403187 0.072 Uiso 1 1 calc R U . . .
C00K C 0.5546(7) 0.11931(13) 0.3853(6) 0.0624(13) Uani 1 1 d . . . . .
H00K H 0.482917 0.098392 0.384476 0.075 Uiso 1 1 calc R U . . .
C00L C 0.8351(7) 0.14459(15) 0.4114(7) 0.0693(14) Uani 1 1 d . . . . .
H00L H 0.952239 0.140470 0.427895 0.083 Uiso 1 1 calc R U . . .
C00M C 0.2741(7) 0.43322(13) 0.4153(7) 0.0650(13) Uani 1 1 d . . . . .
C00N C 0.7259(8) 0.11336(15) 0.4125(7) 0.0707(14) Uani 1 1 d . . . . .
H00N H 0.770937 0.088601 0.431716 0.085 Uiso 1 1 calc R U . . .
C00O C 0.3805(8) 0.45720(13) 0.5390(7) 0.0799(16) Uani 1 1 d . . . . .
H00O H 0.491426 0.462218 0.532960 0.096 Uiso 1 1 calc R U . . .
C00P C 0.1602(13) 0.46700(19) 0.6859(10) 0.110(3) Uani 1 1 d . . . . .
C00Q C 0.1102(9) 0.42545(16) 0.4287(9) 0.0914(18) Uani 1 1 d . . . . .
H00Q H 0.036197 0.409013 0.345795 0.110 Uiso 1 1 calc R U . . .
C00R C 0.3234(11) 0.47409(16) 0.6736(8) 0.101(2) Uani 1 1 d . . . . .
H00R H 0.396666 0.490532 0.757218 0.122 Uiso 1 1 calc R U . . .
C00S C 0.0580(11) 0.4423(2) 0.5660(11) 0.113(3) Uani 1 1 d . . . . .
H00S H -0.050837 0.436480 0.576278 0.136 Uiso 1 1 calc R U . . .
C00T C 0.0972(12) 0.4874(2) 0.8314(9) 0.165(4) Uani 1 1 d . . . . .
H00M H 0.052566 0.468713 0.897779 0.248 Uiso 1 1 calc R U . . .
H00P H 0.007566 0.505318 0.773650 0.248 Uiso 1 1 calc R U . . .
H00T H 0.191914 0.500868 0.913964 0.248 Uiso 1 1 calc R U . . .

loop_
_atom_site_aniso_label
_atom_site_aniso_U_11
_atom_site_aniso_U_22
_atom_site_aniso_U_33
_atom_site_aniso_U_23
_atom_site_aniso_U_13
_atom_site_aniso_U_12
S001 0.0859(10) 0.0418(7) 0.0593(8) -0.0025(5) 0.0277(7) -0.0046(6)
Cl02 0.0477(7) 0.0646(8) 0.1068(11) 0.0119(7) 0.0286(7) 0.0040(6)
O003 0.095(3) 0.054(2) 0.062(2) 0.0036(15) 0.000(2) 0.0033(18)
O004 0.110(3) 0.055(2) 0.083(3) -0.0059(16) 0.048(2) -0.022(2)
N005 0.055(2) 0.043(2) 0.054(2) -0.0041(16) 0.0184(18) -0.0040(17)
C006 0.046(2) 0.046(2) 0.034(2) 0.0012(17) 0.0120(18) 0.002(2)
C007 0.048(2) 0.053(3) 0.036(2) 0.0046(18) 0.0109(19) 0.006(2)
C008 0.046(2) 0.048(2) 0.038(2) 0.0025(17) 0.0136(19) 0.002(2)
C009 0.047(3) 0.049(2) 0.044(3) 0.0060(18) 0.018(2) 0.003(2)
C00A 0.040(2) 0.052(3) 0.048(3) 0.0044(18) 0.0177(19) -0.001(2)
C00B 0.045(2) 0.047(2) 0.044(2) 0.0014(18) 0.016(2) -0.001(2)
C00C 0.039(2) 0.058(3) 0.052(3) -0.001(2) 0.016(2) 0.000(2)
C00D 0.045(3) 0.055(3) 0.067(3) 0.003(2) 0.021(2) -0.005(2)
C00E 0.061(3) 0.049(3) 0.048(3) 0.0028(19) 0.019(2) 0.003(2)
C00F 0.058(3) 0.062(3) 0.060(3) 0.003(2) 0.015(2) 0.009(3)
C00G 0.055(3) 0.053(3) 0.059(3) -0.002(2) 0.021(2) -0.010(2)
C00H 0.056(3) 0.055(3) 0.056(3) 0.002(2) 0.022(2) -0.002(2)
C00I 0.062(3) 0.051(3) 0.063(3) 0.000(2) 0.027(3) -0.011(2)
C00J 0.066(3) 0.056(3) 0.058(3) -0.010(2) 0.019(3) -0.013(2)
C00K 0.090(4) 0.049(3) 0.052(3) -0.001(2) 0.027(3) 0.000(3)
C00L 0.063(3) 0.072(4) 0.069(4) 0.002(3) 0.014(3) 0.019(3)
C00M 0.087(4) 0.043(3) 0.069(3) 0.000(2) 0.030(3) 0.004(3)
C00N 0.086(4) 0.065(3) 0.059(3) 0.009(2) 0.019(3) 0.024(3)
C00O 0.122(5) 0.049(3) 0.077(4) -0.014(3) 0.042(3) -0.007(3)
C00P 0.201(9) 0.056(4) 0.101(5) 0.028(3) 0.089(6) 0.052(5)
C00Q 0.101(5) 0.072(4) 0.112(5) -0.005(3) 0.049(4) 0.014(3)
C00R 0.175(7) 0.057(4) 0.074(4) -0.009(3) 0.039(5) 0.006(4)
C00S 0.146(7) 0.086(5) 0.140(7) 0.015(5) 0.094(6) 0.032(5)
C00T 0.321(12) 0.108(5) 0.109(6) 0.034(4) 0.128(7) 0.112(7)

loop_
_atom_type_symbol
_atom_type_description
_atom_type_scat_dispersion_real
_atom_type_scat_dispersion_imag
_atom_type_scat_source
C C 0.0033 0.0016 'International Tables Vol C Tables 4.2.6.8 and 6.1.1.4'
H H 0.0000 0.0000 'International Tables Vol C Tables 4.2.6.8 and 6.1.1.4'
Cl Cl 0.1484 0.1585 'International Tables Vol C Tables 4.2.6.8 and 6.1.1.4'
N N 0.0061 0.0033 'International Tables Vol C Tables 4.2.6.8 and 6.1.1.4'
O O 0.0106 0.0060 'International Tables Vol C Tables 4.2.6.8 and 6.1.1.4'
S S 0.1246 0.1234 'International Tables Vol C Tables 4.2.6.8 and 6.1.1.4'

loop_
_geom_angle_atom_site_label_1
_geom_angle_atom_site_label_2
_geom_angle_atom_site_label_3
_geom_angle
_geom_angle_site_symmetry_1
_geom_angle_site_symmetry_3
_geom_angle_publ_flag
O003 S001 O004 119.6(2) . . ?
O003 S001 N005 106.42(19) . . ?
O004 S001 N005 107.2(2) . . ?
O003 S001 C00M 107.3(3) . . ?
O004 S001 C00M 107.3(2) . . ?
N005 S001 C00M 108.6(2) . . ?
C00H N005 C00J 113.2(3) . . ?
C00H N005 S001 116.9(3) . . ?
C00J N005 S001 119.5(3) . . ?
C00A C006 C00B 118.7(4) . . ?
C00A C006 C00H 119.5(4) . . ?
C00B C006 C00H 121.8(4) . . ?
C00E C007 C00F 117.9(4) . . ?
C00E C007 C008 119.3(4) . . ?
C00F C007 C008 122.7(4) . . ?
C00C C008 C009 118.6(4) . . ?
C00C C008 C007 122.8(4) . . ?
C009 C008 C007 118.6(4) . . ?
C00A C009 C008 117.1(4) . . ?
C00A C009 C00D 123.1(4) . . ?
C008 C009 C00D 119.7(4) . . ?
C006 C00A C009 123.5(4) . . ?
C006 C00A Cl02 118.6(3) . . ?
C009 C00A Cl02 118.0(3) . . ?
C00C C00B C006 119.3(4) . . ?
C00C C00B C00G 120.9(4) . . ?
C006 C00B C00G 119.8(4) . . ?
C00B C00C C008 122.8(4) . . ?
C00B C00C H00C 118.6 . . ?
C008 C00C H00C 118.6 . . ?
C00I C00D C009 121.0(4) . . ?
C00I C00D H00D 119.5 . . ?
C009 C00D H00D 119.5 . . ?
C007 C00E C00K 118.9(4) . . ?
C007 C00E C00I 119.8(4) . . ?
C00K C00E C00I 121.3(4) . . ?
C00L C00F C007 121.6(5) . . ?
C00L C00F H00F 119.2 . . ?
C007 C00F H00F 119.2 . . ?
C00J C00G C00B 113.0(4) . . ?
C00J C00G H00A 109.0 . . ?
C00B C00G H00A 109.0 . . ?
C00J C00G H00B 109.0 . . ?
C00B C00G H00B 109.0 . . ?
H00A C00G H00B 107.8 . . ?
N005 C00H C006 111.6(3) . . ?
N005 C00H H00E 109.3 . . ?
C006 C00H H00E 109.3 . . ?
N005 C00H H00G 109.3 . . ?
C006 C00H H00G 109.3 . . ?
H00E C00H H00G 108.0 . . ?
C00D C00I C00E 121.4(4) . . ?
C00D C00I H00I 119.3 . . ?
C00E C00I H00I 119.3 . . ?
N005 C00J C00G 108.0(3) . . ?
N005 C00J H00H 110.1 . . ?
C00G C00J H00H 110.1 . . ?
N005 C00J H00J 110.1 . . ?
C00G C00J H00J 110.1 . . ?
H00H C00J H00J 108.4 . . ?
C00N C00K C00E 121.4(5) . . ?
C00N C00K H00K 119.3 . . ?
C00E C00K H00K 119.3 . . ?
C00F C00L C00N 120.1(5) . . ?
C00F C00L H00L 119.9 . . ?
C00N C00L H00L 119.9 . . ?
C00Q C00M C00O 119.2(5) . . ?
C00Q C00M S001 119.6(4) . . ?
C00O C00M S001 121.1(4) . . ?
C00K C00N C00L 119.9(5) . . ?
C00K C00N H00N 120.0 . . ?
C00L C00N H00N 120.0 . . ?
C00M C00O C00R 120.0(6) . . ?
C00M C00O H00O 120.0 . . ?
C00R C00O H00O 120.0 . . ?
C00R C00P C00S 118.4(6) . . ?
C00R C00P C00T 120.1(9) . . ?
C00S C00P C00T 121.5(9) . . ?
C00M C00Q C00S 119.4(7) . . ?
C00M C00Q H00Q 120.3 . . ?
C00S C00Q H00Q 120.3 . . ?
C00P C00R C00O 121.1(7) . . ?
C00P C00R H00R 119.4 . . ?
C00O C00R H00R 119.5 . . ?
C00P C00S C00Q 121.8(7) . . ?
C00P C00S H00S 119.1 . . ?
C00Q C00S H00S 119.1 . . ?
C00P C00T H00M 109.6 . . ?
C00P C00T H00P 109.5 . . ?
H00M C00T H00P 109.4 . . ?
C00P C00T H00T 109.4 . . ?
H00M C00T H00T 109.4 . . ?
H00P C00T H00T 109.4 . . ?

loop_
_geom_bond_atom_site_label_1
_geom_bond_atom_site_label_2
_geom_bond_distance
_geom_bond_site_symmetry_2
_geom_bond_publ_flag
S001 O003 1.433(3) . ?
S001 O004 1.427(3) . ?
S001 N005 1.628(4) . ?
S001 C00M 1.764(5) . ?
Cl02 C00A 1.750(4) . ?
N005 C00H 1.465(5) . ?
N005 C00J 1.476(6) . ?
C006 C00A 1.377(5) . ?
C006 C00B 1.403(5) . ?
C006 C00H 1.514(5) . ?
C007 C00E 1.415(6) . ?
C007 C00F 1.413(6) . ?
C007 C008 1.458(5) . ?
C008 C00C 1.405(5) . ?
C008 C009 1.420(5) . ?
C009 C00A 1.413(5) . ?
C009 C00D 1.433(6) . ?
C00B C00C 1.373(5) . ?
C00B C00G 1.512(5) . ?
C00C H00C 0.9300 . ?
C00D C00I 1.355(6) . ?
C00D H00D 0.9300 . ?
C00E C00K 1.418(6) . ?
C00E C00I 1.418(6) . ?
C00F C00L 1.364(6) . ?
C00F H00F 0.9300 . ?
C00G C00J 1.513(6) . ?
C00G H00A 0.9700 . ?
C00G H00B 0.9700 . ?
C00H H00E 0.9700 . ?
C00H H00G 0.9700 . ?
C00I H00I 0.9300 . ?
C00J H00H 0.9700 . ?
C00J H00J 0.9700 . ?
C00K C00N 1.356(7) . ?
C00K H00K 0.9300 . ?
C00L C00N 1.403(7) . ?
C00L H00L 0.9300 . ?
C00M C00Q 1.389(7) . ?
C00M C00O 1.361(7) . ?
C00N H00N 0.9300 . ?
C00O C00R 1.383(8) . ?
C00O H00O 0.9300 . ?
C00P C00R 1.375(9) . ?
C00P C00S 1.348(10) . ?
C00P C00T 1.534(9) . ?
C00Q C00S 1.378(9) . ?
C00Q H00Q 0.9300 . ?
C00R H00R 0.9300 . ?
C00S H00S 0.9300 . ?
C00T H00M 0.9603 . ?
C00T H00P 0.9603 . ?
C00T H00T 0.9603 . ?
